data_1555873
loop_
_publ_author_name
'Shen, Fang-Fang'
'Chen, Kai'
'Zhang, Yun-Qian'
'Zhu, Qian-Jiang'
'Tao, Zhu'
'Cong, Hang'

_publ_section_title
;
 Mono- and Dihydroxylated Symmetrical Octamethylcucurbiturils and
 Allylated Derivatives.
;
_journal_issue 21
_journal_name_full 'Organic letters'
_journal_page_first 5544
_journal_page_last 5547
_journal_paper_doi 10.1021/acs.orglett.6b02789
_journal_volume 18
_journal_year 2016
_chemical_formula_sum 'C44 H76 Cd2 Cl8 N24 O23'
_chemical_formula_weight 1817.68
_space_group_crystal_system triclinic
_space_group_IT_number 2
_space_group_name_Hall '-P 1'
_space_group_name_H-M_alt 'P -1'
_atom_sites_solution_hydrogens geom
_audit_creation_method SHELXL-2014/7
_cell_angle_alpha 62.564(3)
_cell_angle_beta 77.540(3)
_cell_angle_gamma 80.141(4)
_cell_formula_units_Z 1
_cell_length_a 12.5479(18)
_cell_length_b 12.643(2)
_cell_length_c 13.1867(19)
_cell_measurement_reflns_used 4730
_cell_measurement_temperature 293(2)
_cell_measurement_theta_max 26.43
_cell_measurement_theta_min 2.23
_cell_volume 1806.7(5)
_computing_cell_refinement 'Bruker SMART'
_computing_data_collection 'Bruker SMART'
_computing_data_reduction 'Bruker SAINT'
_computing_molecular_graphics 'Bruker SHELXTL'
_computing_publication_material 'Bruker SHELXTL'
_computing_structure_refinement 'SHELXL-2014/7 (Sheldrick, 2014)'
_computing_structure_solution 'Bruker SHELXTL'
_diffrn_ambient_temperature 293(2)
_diffrn_measured_fraction_theta_full 0.991
_diffrn_measured_fraction_theta_max 0.985
_diffrn_measurement_device_type 'CCD area detector'
_diffrn_measurement_method 'phi and omega scans'
_diffrn_radiation_type MoK\a
_diffrn_radiation_wavelength 0.71073
_diffrn_reflns_av_R_equivalents 0.0338
_diffrn_reflns_av_unetI/netI 0.0730
_diffrn_reflns_Laue_measured_fraction_full 0.991
_diffrn_reflns_Laue_measured_fraction_max 0.985
_diffrn_reflns_limit_h_max 15
_diffrn_reflns_limit_h_min -15
_diffrn_reflns_limit_k_max 10
_diffrn_reflns_limit_k_min -15
_diffrn_reflns_limit_l_max 16
_diffrn_reflns_limit_l_min -16
_diffrn_reflns_number 12965
_diffrn_reflns_point_group_measured_fraction_full 0.991
_diffrn_reflns_point_group_measured_fraction_max 0.985
_diffrn_reflns_theta_full 25.242
_diffrn_reflns_theta_max 26.535
_diffrn_reflns_theta_min 2.225
_exptl_absorpt_coefficient_mu 0.972
_exptl_absorpt_correction_T_max 0.8294
_exptl_absorpt_correction_T_min 0.7592
_exptl_absorpt_correction_type multi-scan
_exptl_absorpt_process_details sadabs
_exptl_crystal_colour colourless
_exptl_crystal_density_diffrn 1.671
_exptl_crystal_density_method 'not measured'
_exptl_crystal_description block
_exptl_crystal_F_000 924
_exptl_crystal_size_max 0.300
_exptl_crystal_size_mid 0.200
_exptl_crystal_size_min 0.200
_platon_squeeze_details
;
;
_refine_diff_density_max 1.769
_refine_diff_density_min -1.733
_refine_diff_density_rms 0.127
_refine_ls_extinction_method none
_refine_ls_goodness_of_fit_ref 1.075
_refine_ls_hydrogen_treatment constr
_refine_ls_matrix_type full
_refine_ls_number_parameters 415
_refine_ls_number_reflns 7415
_refine_ls_number_restraints 0
_refine_ls_restrained_S_all 1.075
_refine_ls_R_factor_all 0.1209
_refine_ls_R_factor_gt 0.0814
_refine_ls_shift/su_max 0.000
_refine_ls_shift/su_mean 0.000
_refine_ls_structure_factor_coef Fsqd
_refine_ls_weighting_details 'w=1/[\s^2^(Fo^2^)+(0.1215P)^2^+3.9936P] where P=(Fo^2^+2Fc^2^)/3'
_refine_ls_weighting_scheme calc
_refine_ls_wR_factor_gt 0.2226
_refine_ls_wR_factor_ref 0.2430
_reflns_Friedel_coverage 0.000
_reflns_number_gt 4702
_reflns_number_total 7415
_reflns_threshold_expression 'I > 2\s(I)'
_cod_data_source_file ol6b02789_si_002.cif
_cod_data_source_block p
_cod_database_code 1555873
_shelx_shelxl_version_number 2014/7
_shelx_space_group_comment
;
The symmetry employed for this shelxl refinement is uniquely defined
by the following loop, which should always be used as a source of
symmetry information in preference to the above space-group names.
They are only intended as comments.
;
_shelx_estimated_absorpt_t_min 0.759
_shelx_estimated_absorpt_t_max 0.829

loop_
_space_group_symop_operation_xyz
'x, y, z'
'-x, -y, -z'

loop_
_atom_site_label
_atom_site_type_symbol
_atom_site_fract_x
_atom_site_fract_y
_atom_site_fract_z
_atom_site_U_iso_or_equiv
_atom_site_adp_type
_atom_site_occupancy
_atom_site_site_symmetry_order
_atom_site_calc_flag
_atom_site_refinement_flags_posn
_atom_site_refinement_flags_adp
_atom_site_refinement_flags_occupancy
Cd1 Cd -0.48275(5) 0.57730(7) 0.10415(5) 0.0688(3) Uani 1 1 d . . .
Cl1 Cl -0.59339(12) 0.47073(14) 0.29224(13) 0.0366(4) Uani 1 1 d . . .
Cl2 Cl -0.55643(16) 0.64808(19) -0.07755(16) 0.0562(5) Uani 1 1 d . . .
Cl3 Cl -0.28468(17) 0.5678(2) 0.08113(17) 0.0669(7) Uani 1 1 d . . .
Cl4 Cl -0.5224(5) 0.7887(4) 0.1022(3) 0.158(2) Uani 1 1 d . . .
C1 C 0.0847(6) -0.3506(6) 0.4720(7) 0.0428(17) Uani 1 1 d . . .
C2 C 0.2172(5) -0.4189(6) 0.5953(6) 0.0396(16) Uani 1 1 d . . .
C3 C 0.1030(6) -0.4615(6) 0.6685(6) 0.0411(16) Uani 1 1 d . . .
C4 C 0.1602(5) -0.3297(6) 0.7215(6) 0.0404(17) Uani 1 1 d . . .
C5 C -0.0856(6) -0.4239(6) 0.6005(7) 0.0429(17) Uani 1 1 d . . .
H5A H -0.1069 -0.4120 0.5292 0.052 Uiso 1 1 calc R U .
H5B H -0.0993 -0.5051 0.6575 0.052 Uiso 1 1 calc R U .
C6 C -0.0056(6) -0.4247(8) 0.8411(6) 0.059(2) Uani 1 1 d . . .
H6A H -0.0211 -0.5079 0.8759 0.071 Uiso 1 1 calc R U .
H6B H 0.0197 -0.4113 0.8984 0.071 Uiso 1 1 calc R U .
C7 C -0.2291(5) -0.2578(6) 0.5752(6) 0.0352(15) Uani 1 1 d . . .
C8 C -0.1850(5) -0.3715(6) 0.7621(6) 0.0414(17) Uani 1 1 d . . .
C9 C -0.2794(6) -0.2763(6) 0.7627(5) 0.0409(16) Uani 1 1 d . . .
H9 H -0.3458 -0.3127 0.8132 0.049 Uiso 1 1 calc R U .
C10 C -0.1391(6) -0.2586(8) 0.8400(6) 0.056(2) Uani 1 1 d . . .
C11 C -0.3931(5) -0.1333(6) 0.6084(6) 0.0385(15) Uani 1 1 d . . .
H11A H -0.4544 -0.1662 0.6689 0.046 Uiso 1 1 calc R U .
H11B H -0.4074 -0.1326 0.5387 0.046 Uiso 1 1 calc R U .
C12 C -0.3005(8) -0.1245(7) 0.8380(6) 0.057(2) Uani 1 1 d . . .
H12A H -0.2663 -0.1159 0.8928 0.068 Uiso 1 1 calc R U .
H12B H -0.3707 -0.1563 0.8781 0.068 Uiso 1 1 calc R U .
C13 C -0.3586(5) 0.0759(6) 0.4790(6) 0.0363(15) Uani 1 1 d . . .
C14 C -0.4078(5) 0.0298(7) 0.6762(6) 0.0415(16) Uani 1 1 d . . .
C15 C -0.3961(5) 0.1702(6) 0.6011(6) 0.0398(15) Uani 1 1 d . . .
C16 C -0.2652(6) 0.0845(6) 0.7266(6) 0.0410(16) Uani 1 1 d . . .
C17 C -0.3459(5) 0.2931(6) 0.3807(6) 0.0344(14) Uani 1 1 d . . .
H17A H -0.4037 0.3527 0.3864 0.041 Uiso 1 1 calc R U .
H17B H -0.3515 0.2818 0.3142 0.041 Uiso 1 1 calc R U .
C18 C -0.2739(7) 0.3039(7) 0.6222(7) 0.0503(18) Uani 1 1 d . . .
H18A H -0.3392 0.3588 0.6147 0.060 Uiso 1 1 calc R U .
H18B H -0.2456 0.2940 0.6893 0.060 Uiso 1 1 calc R U .
C19 C 0.3093(7) -0.5198(6) 0.6089(8) 0.055(2) Uani 1 1 d . . .
H19A H 0.3226 -0.5591 0.6875 0.082 Uiso 1 1 calc R U .
H19B H 0.2877 -0.5766 0.5893 0.082 Uiso 1 1 calc R U .
H19C H 0.3749 -0.4867 0.5583 0.082 Uiso 1 1 calc R U .
C20 C 0.0980(7) -0.5968(6) 0.7375(9) 0.067(3) Uani 1 1 d . . .
H20A H 0.1131 -0.6329 0.6854 0.101 Uiso 1 1 calc R U .
H20B H 0.1515 -0.6285 0.7888 0.101 Uiso 1 1 calc R U .
H20C H 0.0263 -0.6139 0.7819 0.101 Uiso 1 1 calc R U .
C21 C -0.5186(6) -0.0009(9) 0.7534(8) 0.066(2) Uani 1 1 d . . .
H21A H -0.5278 0.0284 0.8104 0.099 Uiso 1 1 calc R U .
H21B H -0.5759 0.0355 0.7069 0.099 Uiso 1 1 calc R U .
H21C H -0.5218 -0.0861 0.7913 0.099 Uiso 1 1 calc R U .
C22 C -0.4992(6) 0.2520(8) 0.6083(8) 0.057(2) Uani 1 1 d . . .
H22A H -0.5198 0.2433 0.6860 0.085 Uiso 1 1 calc R U .
H22B H -0.4850 0.3335 0.5566 0.085 Uiso 1 1 calc R U .
H22C H -0.5576 0.2306 0.5867 0.085 Uiso 1 1 calc R U .
N1 N 0.1945(5) -0.3572(5) 0.4774(5) 0.0405(13) Uani 1 1 d . . .
N2 N 0.0315(4) -0.4112(5) 0.5799(5) 0.0418(14) Uani 1 1 d . . .
N3 N 0.2401(4) -0.3377(4) 0.6375(5) 0.0333(12) Uani 1 1 d . . .
N4 N 0.0809(5) -0.4029(5) 0.7433(5) 0.0414(14) Uani 1 1 d . . .
N5 N -0.1538(4) -0.3424(5) 0.6403(5) 0.0373(13) Uani 1 1 d . . .
N6 N -0.2955(4) -0.2102(5) 0.6419(4) 0.0340(12) Uani 1 1 d . . .
N7 N -0.1042(5) -0.3511(6) 0.8118(5) 0.0447(15) Uani 1 1 d . . .
N8 N -0.2354(5) -0.2077(5) 0.8054(5) 0.0421(14) Uani 1 1 d . . .
N9 N -0.3869(4) -0.0113(5) 0.5874(5) 0.0374(13) Uani 1 1 d . . .
N10 N -0.3625(4) 0.1809(5) 0.4844(5) 0.0348(12) Uani 1 1 d . . .
N11 N -0.3204(5) -0.0062(5) 0.7451(5) 0.0417(13) Uani 1 1 d . . .
N12 N -0.3054(4) 0.1880(5) 0.6444(5) 0.0387(13) Uani 1 1 d . . .
O1 O 0.0445(4) -0.3023(4) 0.3835(5) 0.0488(13) Uani 1 1 d . . .
O2 O -0.2330(4) -0.2323(5) 0.4762(4) 0.0455(12) Uani 1 1 d . . .
O3 O -0.3367(4) 0.0618(4) 0.3891(4) 0.0387(10) Uani 1 1 d . . .
O4 O 0.1600(4) -0.2685(4) 0.7719(4) 0.0448(12) Uani 1 1 d . . .
O5 O -0.0873(5) -0.2265(6) 0.8914(4) 0.0677(18) Uani 1 1 d . . .
O6 O -0.1905(4) 0.0763(5) 0.7774(4) 0.0538(14) Uani 1 1 d . . .
O7 O -0.2104(11) -0.4874(15) 0.8182(14) 0.100(5) Uani 0.5 1 d . . P

loop_
_atom_site_aniso_label
_atom_site_aniso_U_11
_atom_site_aniso_U_22
_atom_site_aniso_U_33
_atom_site_aniso_U_23
_atom_site_aniso_U_13
_atom_site_aniso_U_12
Cd1 0.0611(4) 0.1015(6) 0.0324(3) -0.0077(3) -0.0071(2) -0.0430(4)
Cl1 0.0355(8) 0.0366(8) 0.0395(8) -0.0187(7) 0.0014(6) -0.0112(6)
Cl2 0.0529(10) 0.0649(12) 0.0478(10) -0.0169(9) -0.0129(8) -0.0149(9)
Cl3 0.0636(12) 0.0801(15) 0.0435(10) -0.0043(10) -0.0109(9) -0.0373(11)
Cl4 0.275(6) 0.127(3) 0.081(2) -0.062(2) 0.066(3) -0.109(3)
C1 0.052(4) 0.025(3) 0.067(5) -0.028(3) -0.025(4) 0.001(3)
C2 0.040(3) 0.028(3) 0.057(4) -0.019(3) -0.024(3) 0.004(3)
C3 0.042(4) 0.024(3) 0.058(4) -0.012(3) -0.026(3) 0.000(3)
C4 0.028(3) 0.035(4) 0.049(4) -0.006(3) -0.013(3) -0.008(3)
C5 0.050(4) 0.033(4) 0.061(4) -0.024(3) -0.029(3) -0.006(3)
C6 0.050(4) 0.077(6) 0.034(4) 0.004(4) -0.016(3) -0.034(4)
C7 0.033(3) 0.029(3) 0.046(4) -0.012(3) -0.015(3) -0.011(3)
C8 0.037(3) 0.042(4) 0.040(4) -0.005(3) -0.009(3) -0.023(3)
C9 0.047(4) 0.044(4) 0.031(3) -0.009(3) -0.003(3) -0.028(3)
C10 0.059(5) 0.073(6) 0.025(3) 0.001(4) -0.008(3) -0.046(4)
C11 0.030(3) 0.044(4) 0.050(4) -0.024(3) -0.012(3) -0.007(3)
C12 0.093(6) 0.053(5) 0.030(3) -0.011(3) -0.004(4) -0.045(5)
C13 0.019(3) 0.051(4) 0.048(4) -0.027(3) -0.007(3) -0.006(3)
C14 0.033(3) 0.056(4) 0.048(4) -0.034(4) 0.005(3) -0.016(3)
C15 0.028(3) 0.047(4) 0.053(4) -0.030(3) -0.003(3) -0.003(3)
C16 0.045(4) 0.047(4) 0.044(4) -0.028(3) -0.004(3) -0.016(3)
C17 0.028(3) 0.035(3) 0.052(4) -0.027(3) -0.014(3) 0.001(3)
C18 0.061(5) 0.047(4) 0.063(5) -0.039(4) -0.017(4) -0.004(4)
C19 0.061(5) 0.031(4) 0.078(6) -0.026(4) -0.028(4) 0.013(3)
C20 0.063(5) 0.029(4) 0.099(7) -0.003(4) -0.042(5) -0.012(4)
C21 0.042(4) 0.095(7) 0.073(6) -0.049(5) 0.017(4) -0.036(4)
C22 0.031(3) 0.075(6) 0.074(5) -0.051(5) -0.001(3) 0.011(4)
N1 0.044(3) 0.026(3) 0.058(4) -0.019(3) -0.019(3) -0.006(2)
N2 0.040(3) 0.036(3) 0.058(4) -0.020(3) -0.026(3) -0.003(3)
N3 0.033(3) 0.025(3) 0.051(3) -0.021(2) -0.013(2) -0.004(2)
N4 0.041(3) 0.034(3) 0.047(3) -0.007(3) -0.020(2) -0.014(2)
N5 0.040(3) 0.031(3) 0.045(3) -0.015(2) -0.015(2) -0.009(2)
N6 0.037(3) 0.034(3) 0.037(3) -0.016(2) -0.008(2) -0.010(2)
N7 0.042(3) 0.061(4) 0.033(3) -0.016(3) -0.007(2) -0.021(3)
N8 0.056(4) 0.042(3) 0.034(3) -0.015(3) -0.008(3) -0.022(3)
N9 0.026(2) 0.047(3) 0.049(3) -0.029(3) -0.004(2) -0.006(2)
N10 0.027(2) 0.039(3) 0.049(3) -0.027(3) -0.004(2) -0.006(2)
N11 0.047(3) 0.047(3) 0.037(3) -0.020(3) -0.004(2) -0.017(3)
N12 0.038(3) 0.036(3) 0.052(3) -0.028(3) -0.011(2) 0.000(2)
O1 0.061(3) 0.035(3) 0.062(3) -0.022(2) -0.034(3) 0.000(2)
O2 0.050(3) 0.052(3) 0.044(3) -0.026(2) -0.019(2) 0.001(2)
O3 0.037(2) 0.044(3) 0.048(3) -0.031(2) -0.006(2) -0.005(2)
O4 0.044(3) 0.048(3) 0.052(3) -0.029(2) 0.002(2) -0.018(2)
O5 0.080(4) 0.086(4) 0.041(3) -0.014(3) -0.016(3) -0.049(3)
O6 0.065(3) 0.048(3) 0.053(3) -0.016(2) -0.022(3) -0.019(3)
O7 0.062(8) 0.110(12) 0.099(11) -0.009(9) -0.027(8) -0.024(8)

loop_
_atom_type_symbol
_atom_type_description
_atom_type_scat_dispersion_real
_atom_type_scat_dispersion_imag
_atom_type_scat_source
C C 0.0033 0.0016 'International Tables Vol C Tables 4.2.6.8 and 6.1.1.4'
H H 0.0000 0.0000 'International Tables Vol C Tables 4.2.6.8 and 6.1.1.4'
N N 0.0061 0.0033 'International Tables Vol C Tables 4.2.6.8 and 6.1.1.4'
O O 0.0106 0.0060 'International Tables Vol C Tables 4.2.6.8 and 6.1.1.4'
Cd Cd -0.8075 1.2024 'International Tables Vol C Tables 4.2.6.8 and 6.1.1.4'
Cl Cl 0.1484 0.1585 'International Tables Vol C Tables 4.2.6.8 and 6.1.1.4'

loop_
_geom_angle_atom_site_label_1
_geom_angle_atom_site_label_2
_geom_angle_atom_site_label_3
_geom_angle
_geom_angle_site_symmetry_1
_geom_angle_site_symmetry_3
Cl3 Cd1 Cl1 121.68(6) . .
Cl3 Cd1 Cl2 114.61(7) . .
Cl1 Cd1 Cl2 121.28(6) . .
Cl3 Cd1 Cl4 96.80(14) . .
Cl1 Cd1 Cl4 96.13(8) . .
Cl2 Cd1 Cl4 92.52(13) . .
Cl3 Cd1 Cl2 84.88(8) . 2_465
Cl1 Cd1 Cl2 88.58(6) . 2_465
Cl2 Cd1 Cl2 80.76(7) . 2_465
Cl4 Cd1 Cl2 173.14(11) . 2_465
Cd1 Cl2 Cd1 99.24(7) . 2_465
O1 C1 N2 126.2(7) . .
O1 C1 N1 125.1(7) . .
N2 C1 N1 108.6(6) . .
N1 C2 N3 112.8(5) . .
N1 C2 C19 111.1(6) . .
N3 C2 C19 111.7(5) . .
N1 C2 C3 103.3(5) . .
N3 C2 C3 102.6(6) . .
C19 C2 C3 114.8(6) . .
N4 C3 N2 112.4(5) . .
N4 C3 C20 111.6(7) . .
N2 C3 C20 111.3(6) . .
N4 C3 C2 103.2(5) . .
N2 C3 C2 102.3(5) . .
C20 C3 C2 115.6(6) . .
O4 C4 N3 125.4(6) . .
O4 C4 N4 125.4(7) . .
N3 C4 N4 109.1(7) . .
N5 C5 N2 114.5(5) . .
N7 C6 N4 113.5(5) . .
O2 C7 N6 126.6(6) . .
O2 C7 N5 124.9(7) . .
N6 C7 N5 108.5(6) . .
O7 C8 N7 111.7(8) . .
O7 C8 N5 107.3(10) . .
N7 C8 N5 114.2(5) . .
O7 C8 C9 116.5(8) . .
N7 C8 C9 103.9(6) . .
N5 C8 C9 103.1(5) . .
N8 C9 N6 114.1(5) . .
N8 C9 C8 103.1(5) . .
N6 C9 C8 104.1(5) . .
O5 C10 N8 125.4(9) . .
O5 C10 N7 124.3(8) . .
N8 C10 N7 110.3(6) . .
N6 C11 N9 113.9(5) . .
N8 C12 N11 116.2(6) . .
O3 C13 N10 125.7(6) . .
O3 C13 N9 125.2(6) . .
N10 C13 N9 109.0(6) . .
N9 C14 N11 114.0(6) . .
N9 C14 C21 113.3(6) . .
N11 C14 C21 111.0(6) . .
N9 C14 C15 101.7(5) . .
N11 C14 C15 101.9(5) . .
C21 C14 C15 114.0(6) . .
N10 C15 N12 111.3(5) . .
N10 C15 C22 111.0(6) . .
N12 C15 C22 113.3(6) . .
N10 C15 C14 102.4(5) . .
N12 C15 C14 102.1(5) . .
C22 C15 C14 116.0(6) . .
O6 C16 N11 125.5(7) . .
O6 C16 N12 124.7(6) . .
N11 C16 N12 109.8(6) . .
N10 C17 N3 113.1(5) . 2_556
N1 C18 N12 115.9(6) 2_556 .
C1 N1 C18 122.8(6) . 2_556
C1 N1 C2 112.3(6) . .
C18 N1 C2 124.8(6) 2_556 .
C1 N2 C5 121.0(6) . .
C1 N2 C3 113.3(5) . .
C5 N2 C3 125.7(6) . .
C4 N3 C17 119.4(5) . 2_556
C4 N3 C2 112.5(5) . .
C17 N3 C2 126.2(5) 2_556 .
C4 N4 C6 120.2(6) . .
C4 N4 C3 112.6(6) . .
C6 N4 C3 126.9(6) . .
C7 N5 C5 121.3(6) . .
C7 N5 C8 111.3(6) . .
C5 N5 C8 122.3(6) . .
C7 N6 C11 123.4(5) . .
C7 N6 C9 111.5(5) . .
C11 N6 C9 122.0(6) . .
C10 N7 C6 123.1(6) . .
C10 N7 C8 111.1(6) . .
C6 N7 C8 125.5(7) . .
C10 N8 C12 123.9(7) . .
C10 N8 C9 111.1(7) . .
C12 N8 C9 122.3(6) . .
C13 N9 C14 113.6(6) . .
C13 N9 C11 121.6(6) . .
C14 N9 C11 124.8(6) . .
C13 N10 C15 113.0(5) . .
C13 N10 C17 121.8(5) . .
C15 N10 C17 124.8(5) . .
C16 N11 C14 113.9(6) . .
C16 N11 C12 120.2(6) . .
C14 N11 C12 125.4(6) . .
C16 N12 C18 121.2(6) . .
C16 N12 C15 112.3(5) . .
C18 N12 C15 125.4(6) . .

loop_
_geom_bond_atom_site_label_1
_geom_bond_atom_site_label_2
_geom_bond_distance
_geom_bond_site_symmetry_2
Cd1 Cl3 2.427(2) .
Cd1 Cl1 2.4432(16) .
Cd1 Cl2 2.468(2) .
Cd1 Cl4 2.622(4) .
Cd1 Cl2 2.975(2) 2_465
Cl2 Cd1 2.975(2) 2_465
C1 O1 1.218(8) .
C1 N2 1.348(10) .
C1 N1 1.381(9) .
C2 N1 1.451(9) .
C2 N3 1.464(8) .
C2 C19 1.539(10) .
C2 C3 1.569(10) .
C3 N4 1.445(10) .
C3 N2 1.465(8) .
C3 C20 1.528(9) .
C4 O4 1.229(9) .
C4 N3 1.353(9) .
C4 N4 1.370(8) .
C5 N5 1.439(9) .
C5 N2 1.459(8) .
C6 N7 1.424(10) .
C6 N4 1.444(10) .
C7 O2 1.201(8) .
C7 N6 1.353(9) .
C7 N5 1.390(8) .
C8 O7 1.362(17) .
C8 N7 1.435(8) .
C8 N5 1.450(9) .
C8 C9 1.538(11) .
C9 N8 1.457(8) .
C9 N6 1.460(8) .
C10 O5 1.257(9) .
C10 N8 1.336(10) .
C10 N7 1.362(11) .
C11 N6 1.438(8) .
C11 N9 1.449(8) .
C12 N8 1.389(11) .
C12 N11 1.455(9) .
C13 O3 1.245(8) .
C13 N10 1.355(9) .
C13 N9 1.359(9) .
C14 N9 1.447(9) .
C14 N11 1.453(9) .
C14 C21 1.526(9) .
C14 C15 1.600(10) .
C15 N10 1.453(9) .
C15 N12 1.470(8) .
C15 C22 1.527(9) .
C16 O6 1.229(8) .
C16 N11 1.340(8) .
C16 N12 1.359(9) .
C17 N10 1.454(8) .
C17 N3 1.460(7) 2_556
C18 N1 1.421(10) 2_556
C18 N12 1.463(9) .
N1 C18 1.421(10) 2_556
N3 C17 1.460(7) 2_556

loop_
_platon_squeeze_void_nr
_platon_squeeze_void_average_x
_platon_squeeze_void_average_y
_platon_squeeze_void_average_z
_platon_squeeze_void_volume
_platon_squeeze_void_count_electrons
_platon_squeeze_void_content
1 0.000 0.000 0.007 440 103 ' '
